data_4073021
loop_
_publ_author_name
'Brownie, John H.'
'Baird, Michael C.'
'Schmider, Hartmut'

_publ_section_title
;
 New Complexes of Methyldiphenylphosphonium Cyclopentadienylide,
 Representative of a Class of Ligands Heretofore Much Neglected
;
_journal_issue 6
_journal_name_full Organometallics
_journal_page_first 1433
_journal_paper_doi 10.1021/om070018j
_journal_volume 26
_journal_year 2007
_chemical_formula_sum 'C21 H17 Mo O3 P'
_chemical_formula_weight 444.26
_chemical_name_systematic
;

 ?

;
_space_group_IT_number 14
_symmetry_cell_setting monoclinic
_symmetry_space_group_name_Hall '-P 2ybc'
_symmetry_space_group_name_H-M 'P 1 21/c 1'
_atom_sites_solution_hydrogens geom
_atom_sites_solution_primary direct
_atom_sites_solution_secondary difmap
_audit_creation_method SHELXL-97
_cell_angle_alpha 90.00
_cell_angle_beta 108.3930(10)
_cell_angle_gamma 90.00
_cell_formula_units_Z 4
_cell_length_a 9.6728(7)
_cell_length_b 14.5246(10)
_cell_length_c 14.1801(10)
_cell_measurement_temperature 180(2)
_cell_volume 1890.4(2)
_computing_cell_refinement 'Bruker SMART'
_computing_data_collection 'Bruker SMART'
_computing_data_reduction 'Bruker SHELXTL'
_computing_molecular_graphics 'Bruker SHELXTL'
_computing_publication_material 'Bruker SHELXTL'
_computing_structure_refinement 'SHELXL-97 (Sheldrick, 1997)'
_computing_structure_solution 'SHELXS-97 (Sheldrick, 1990)'
_diffrn_ambient_temperature 180(2)
_diffrn_measured_fraction_theta_full 1.000
_diffrn_measured_fraction_theta_max 1.000
_diffrn_measurement_device_type 'CCD area detector'
_diffrn_measurement_method 'phi and omega scans'
_diffrn_radiation_monochromator graphite
_diffrn_radiation_source 'fine-focus sealed tube'
_diffrn_radiation_type MoK\a
_diffrn_radiation_wavelength 0.71073
_diffrn_reflns_av_R_equivalents 0.0283
_diffrn_reflns_av_sigmaI/netI 0.0415
_diffrn_reflns_limit_h_max 11
_diffrn_reflns_limit_h_min -11
_diffrn_reflns_limit_k_max 17
_diffrn_reflns_limit_k_min -17
_diffrn_reflns_limit_l_max 16
_diffrn_reflns_limit_l_min -15
_diffrn_reflns_number 10967
_diffrn_reflns_theta_full 25.00
_diffrn_reflns_theta_max 25.00
_diffrn_reflns_theta_min 2.06
_exptl_absorpt_coefficient_mu 0.795
_exptl_absorpt_correction_T_max 1.0000
_exptl_absorpt_correction_T_min 0.8555
_exptl_absorpt_correction_type 'Empirical (Bruker SADABS)'
_exptl_crystal_colour yellow
_exptl_crystal_density_diffrn 1.561
_exptl_crystal_density_method 'not measured'
_exptl_crystal_description block
_exptl_crystal_F_000 896
_exptl_crystal_size_max 0.30
_exptl_crystal_size_mid 0.15
_exptl_crystal_size_min 0.08
_refine_diff_density_max 0.370
_refine_diff_density_min -0.267
_refine_diff_density_rms 0.057
_refine_ls_extinction_method none
_refine_ls_goodness_of_fit_ref 1.000
_refine_ls_hydrogen_treatment constr
_refine_ls_matrix_type full
_refine_ls_number_parameters 235
_refine_ls_number_reflns 3334
_refine_ls_number_restraints 0
_refine_ls_restrained_S_all 1.000
_refine_ls_R_factor_all 0.0381
_refine_ls_R_factor_gt 0.0253
_refine_ls_shift/su_max 0.000
_refine_ls_shift/su_mean 0.000
_refine_ls_structure_factor_coef Fsqd
_refine_ls_weighting_details 'calc w=1/[\s^2^(Fo^2^)+(0.0161P)^2^+0.0000P] where P=(Fo^2^+2Fc^2^)/3'
_refine_ls_weighting_scheme calc
_refine_ls_wR_factor_gt 0.0470
_refine_ls_wR_factor_ref 0.0491
_reflns_number_gt 2627
_reflns_number_total 3334
_reflns_threshold_expression >2sigma(I)
_cod_data_source_file om070018jsi20070108_104422.cif
_cod_data_source_block compoundIV
_cod_depositor_comments
;
The following automatic conversions were performed:

'_symmetry_cell_setting' value 'Monoclinic' changed to 'monoclinic'
according to /home/saulius/struct/CIF-dictionaries/cif_core.dic
dictionary named 'cif_core.dic' version 2.4.1 from 2010-06-29.

Automatic conversion script
Id: cif_fix_values 1715 2011-07-08 13:25:40Z adriana 
;
_cod_original_sg_symbol_H-M P2(1)/c
_cod_database_code 4073021

loop_
_symmetry_equiv_pos_as_xyz
'x, y, z'
'-x, y+1/2, -z+1/2'
'-x, -y, -z'
'x, -y-1/2, z-1/2'

loop_
_atom_site_label
_atom_site_type_symbol
_atom_site_fract_x
_atom_site_fract_y
_atom_site_fract_z
_atom_site_U_iso_or_equiv
_atom_site_adp_type
_atom_site_occupancy
_atom_site_symmetry_multiplicity
_atom_site_calc_flag
_atom_site_refinement_flags
P1 P -0.12705(7) 0.17079(4) 0.19816(5) 0.02421(16) Uani 1 1 d .
Mo1 Mo 0.21087(2) 0.182157(14) 0.398627(16) 0.02556(7) Uani 1 1 d .
O1 O 0.0432(2) 0.14896(13) 0.54928(14) 0.0486(5) Uani 1 1 d .
O2 O 0.1736(2) 0.39278(13) 0.41882(16) 0.0574(6) Uani 1 1 d .
O3 O 0.4881(2) 0.18429(13) 0.58390(14) 0.0463(5) Uani 1 1 d .
C1 C 0.0568(3) 0.13675(16) 0.24155(17) 0.0248(6) Uani 1 1 d .
C2 C 0.1121(3) 0.05487(16) 0.29721(17) 0.0291(6) Uani 1 1 d .
H2A H 0.0520 0.0050 0.3133 0.035 Uiso 1 1 calc R
C3 C 0.2629(3) 0.05134(17) 0.31389(18) 0.0326(7) Uani 1 1 d .
H3A H 0.3288 -0.0008 0.3454 0.039 Uiso 1 1 calc R
C4 C 0.3028(3) 0.12987(18) 0.26908(18) 0.0346(7) Uani 1 1 d .
H4A H 0.4023 0.1428 0.2648 0.042 Uiso 1 1 calc R
C5 C 0.1780(3) 0.18282(18) 0.22542(17) 0.0310(6) Uani 1 1 d .
H5A H 0.1727 0.2388 0.1833 0.037 Uiso 1 1 calc R
C6 C -0.1427(3) 0.29324(14) 0.19730(18) 0.0298(6) Uani 1 1 d .
H6A H -0.0980 0.3170 0.2648 0.045 Uiso 1 1 calc R
H6B H -0.2459 0.3106 0.1736 0.045 Uiso 1 1 calc R
H6C H -0.0929 0.3194 0.1531 0.045 Uiso 1 1 calc R
C7 C -0.2101(3) 0.12980(15) 0.07357(17) 0.0236(6) Uani 1 1 d .
C8 C -0.1250(3) 0.10274(15) 0.01587(18) 0.0278(6) Uani 1 1 d .
H8A H -0.0218 0.1056 0.0423 0.033 Uiso 1 1 calc R
C9 C -0.1905(3) 0.07156(16) -0.08009(19) 0.0326(7) Uani 1 1 d .
H9A H -0.1322 0.0520 -0.1192 0.039 Uiso 1 1 calc R
C10 C -0.3405(3) 0.06881(17) -0.1191(2) 0.0395(7) Uani 1 1 d .
H10A H -0.3852 0.0477 -0.1851 0.047 Uiso 1 1 calc R
C11 C -0.4260(3) 0.09662(18) -0.0623(2) 0.0404(7) Uani 1 1 d .
H11A H -0.5291 0.0950 -0.0896 0.048 Uiso 1 1 calc R
C12 C -0.3616(3) 0.12659(17) 0.03378(19) 0.0333(7) Uani 1 1 d .
H12A H -0.4203 0.1451 0.0729 0.040 Uiso 1 1 calc R
C13 C -0.2212(3) 0.12125(15) 0.27554(17) 0.0252(6) Uani 1 1 d .
C14 C -0.2572(3) 0.02794(16) 0.26556(19) 0.0322(7) Uani 1 1 d .
H14A H -0.2391 -0.0073 0.2143 0.039 Uiso 1 1 calc R
C15 C -0.3195(3) -0.01323(18) 0.3305(2) 0.0369(7) Uani 1 1 d .
H15A H -0.3430 -0.0769 0.3246 0.044 Uiso 1 1 calc R
C16 C -0.3472(3) 0.0389(2) 0.40398(19) 0.0387(7) Uani 1 1 d .
H16A H -0.3894 0.0106 0.4488 0.046 Uiso 1 1 calc R
C17 C -0.3146(3) 0.1310(2) 0.41303(19) 0.0372(7) Uani 1 1 d .
H17A H -0.3355 0.1662 0.4633 0.045 Uiso 1 1 calc R
C18 C -0.2515(3) 0.17260(17) 0.34918(18) 0.0312(6) Uani 1 1 d .
H18A H -0.2289 0.2364 0.3557 0.037 Uiso 1 1 calc R
C19 C 0.1060(3) 0.16236(17) 0.49278(19) 0.0333(7) Uani 1 1 d .
C20 C 0.1900(3) 0.31325(19) 0.41344(19) 0.0370(7) Uani 1 1 d .
C21 C 0.3836(3) 0.18543(17) 0.51329(19) 0.0304(6) Uani 1 1 d .

loop_
_atom_site_aniso_label
_atom_site_aniso_U_11
_atom_site_aniso_U_22
_atom_site_aniso_U_33
_atom_site_aniso_U_23
_atom_site_aniso_U_13
_atom_site_aniso_U_12
P1 0.0229(4) 0.0279(3) 0.0224(4) -0.0008(3) 0.0080(3) 0.0003(3)
Mo1 0.02334(13) 0.02976(12) 0.02375(13) -0.00200(11) 0.00767(10) -0.00076(11)
O1 0.0384(13) 0.0786(15) 0.0359(12) -0.0042(10) 0.0217(11) -0.0021(11)
O2 0.0671(17) 0.0347(11) 0.0763(16) -0.0044(11) 0.0309(14) -0.0003(11)
O3 0.0332(12) 0.0636(13) 0.0354(12) 0.0081(10) 0.0012(10) -0.0155(11)
C1 0.0222(15) 0.0316(13) 0.0213(14) -0.0013(11) 0.0078(12) -0.0001(12)
C2 0.0307(17) 0.0283(13) 0.0271(15) -0.0049(11) 0.0071(13) 0.0008(12)
C3 0.0312(17) 0.0373(15) 0.0269(16) -0.0080(12) 0.0056(14) 0.0100(13)
C4 0.0239(16) 0.0550(17) 0.0264(16) -0.0063(13) 0.0100(14) 0.0028(14)
C5 0.0256(15) 0.0445(15) 0.0237(15) 0.0035(13) 0.0092(12) 0.0022(14)
C6 0.0285(16) 0.0304(14) 0.0329(16) 0.0012(11) 0.0129(13) 0.0010(12)
C7 0.0254(16) 0.0214(12) 0.0238(15) 0.0002(10) 0.0076(13) 0.0019(11)
C8 0.0265(16) 0.0304(14) 0.0258(15) 0.0022(11) 0.0072(13) 0.0021(12)
C9 0.0375(18) 0.0352(15) 0.0278(16) 0.0008(12) 0.0142(14) 0.0077(14)
C10 0.045(2) 0.0421(16) 0.0266(17) -0.0072(12) 0.0038(15) 0.0032(14)
C11 0.0262(17) 0.0516(17) 0.0380(18) -0.0093(14) 0.0024(15) 0.0025(14)
C12 0.0295(17) 0.0408(16) 0.0299(17) -0.0067(13) 0.0097(14) 0.0056(13)
C13 0.0199(15) 0.0315(14) 0.0223(15) 0.0005(11) 0.0042(12) 0.0001(12)
C14 0.0295(17) 0.0359(15) 0.0309(16) -0.0009(12) 0.0094(14) 0.0000(13)
C15 0.0312(18) 0.0380(15) 0.0402(18) 0.0096(13) 0.0093(15) -0.0038(13)
C16 0.0232(16) 0.0629(19) 0.0305(17) 0.0132(14) 0.0092(14) -0.0028(14)
C17 0.0266(17) 0.0588(18) 0.0269(16) -0.0021(13) 0.0093(14) 0.0007(14)
C18 0.0267(15) 0.0374(15) 0.0309(16) -0.0025(13) 0.0112(13) -0.0037(13)
C19 0.0275(17) 0.0405(17) 0.0275(16) -0.0070(12) 0.0027(14) -0.0013(13)
C20 0.0356(18) 0.0392(16) 0.0372(17) -0.0025(14) 0.0129(14) -0.0048(15)
C21 0.0322(17) 0.0335(14) 0.0283(16) 0.0016(13) 0.0136(14) -0.0064(14)

loop_
_atom_type_symbol
_atom_type_description
_atom_type_scat_dispersion_real
_atom_type_scat_dispersion_imag
_atom_type_scat_source
C C 0.0033 0.0016 'International Tables Vol C Tables 4.2.6.8 and 6.1.1.4'
H H 0.0000 0.0000 'International Tables Vol C Tables 4.2.6.8 and 6.1.1.4'
O O 0.0106 0.0060 'International Tables Vol C Tables 4.2.6.8 and 6.1.1.4'
P P 0.1023 0.0942 'International Tables Vol C Tables 4.2.6.8 and 6.1.1.4'
Mo Mo -1.6832 0.6857 'International Tables Vol C Tables 4.2.6.8 and 6.1.1.4'

loop_
_geom_angle_atom_site_label_1
_geom_angle_atom_site_label_2
_geom_angle_atom_site_label_3
_geom_angle
C1 P1 C13 109.09(11)
C1 P1 C6 110.91(12)
C13 P1 C6 110.34(11)
C1 P1 C7 109.87(12)
C13 P1 C7 108.35(11)
C6 P1 C7 108.24(11)
C21 Mo1 C20 88.65(11)
C21 Mo1 C19 85.71(10)
C20 Mo1 C19 88.62(10)
C21 Mo1 C1 158.01(10)
C20 Mo1 C1 108.83(10)
C19 Mo1 C1 107.35(10)
C21 Mo1 C2 127.68(9)
C20 Mo1 C2 143.56(10)
C19 Mo1 C2 96.02(10)
C1 Mo1 C2 35.52(8)
C21 Mo1 C5 132.00(9)
C20 Mo1 C5 97.12(10)
C19 Mo1 C5 141.76(10)
C1 Mo1 C5 35.23(8)
C2 Mo1 C5 58.32(9)
C21 Mo1 C3 100.36(10)
C20 Mo1 C3 152.28(10)
C19 Mo1 C3 117.96(10)
C1 Mo1 C3 58.03(8)
C2 Mo1 C3 34.45(8)
C5 Mo1 C3 57.51(9)
C21 Mo1 C4 102.77(10)
C20 Mo1 C4 118.09(10)
C19 Mo1 C4 151.78(10)
C1 Mo1 C4 57.58(9)
C2 Mo1 C4 57.39(9)
C5 Mo1 C4 34.08(8)
C3 Mo1 C4 34.43(8)
C5 C1 C2 107.1(2)
C5 C1 P1 127.02(19)
C2 C1 P1 125.9(2)
C5 C1 Mo1 73.34(14)
C2 C1 Mo1 72.31(13)
P1 C1 Mo1 121.44(12)
C3 C2 C1 108.1(2)
C3 C2 Mo1 74.07(14)
C1 C2 Mo1 72.17(13)
C2 C3 C4 108.1(2)
C2 C3 Mo1 71.48(14)
C4 C3 Mo1 73.47(14)
C5 C4 C3 108.7(2)
C5 C4 Mo1 71.87(14)
C3 C4 Mo1 72.10(14)
C4 C5 C1 108.0(2)
C4 C5 Mo1 74.05(14)
C1 C5 Mo1 71.43(14)
C8 C7 C12 119.7(2)
C8 C7 P1 120.6(2)
C12 C7 P1 119.7(2)
C9 C8 C7 120.0(2)
C10 C9 C8 120.0(3)
C9 C10 C11 120.3(3)
C12 C11 C10 120.1(3)
C11 C12 C7 120.0(3)
C18 C13 C14 119.5(2)
C18 C13 P1 121.08(18)
C14 C13 P1 119.30(19)
C15 C14 C13 119.9(2)
C16 C15 C14 119.6(2)
C17 C16 C15 120.8(3)
C16 C17 C18 120.1(3)
C17 C18 C13 120.0(2)
O1 C19 Mo1 178.9(2)
O2 C20 Mo1 177.4(2)
O3 C21 Mo1 177.7(2)

loop_
_geom_bond_atom_site_label_1
_geom_bond_atom_site_label_2
_geom_bond_distance
P1 C1 1.759(3)
P1 C13 1.783(2)
P1 C6 1.785(2)
P1 C7 1.796(2)
Mo1 C21 1.929(3)
Mo1 C20 1.933(3)
Mo1 C19 1.936(3)
Mo1 C1 2.350(2)
Mo1 C2 2.352(2)
Mo1 C5 2.375(2)
Mo1 C3 2.385(2)
Mo1 C4 2.403(3)
O1 C19 1.164(3)
O2 C20 1.172(3)
O3 C21 1.177(3)
C1 C5 1.430(3)
C1 C2 1.434(3)
C2 C3 1.403(3)
C3 C4 1.417(3)
C4 C5 1.400(3)
C7 C8 1.388(3)
C7 C12 1.395(3)
C8 C9 1.383(3)
C9 C10 1.381(4)
C10 C11 1.384(4)
C11 C12 1.378(3)
C13 C18 1.388(3)
C13 C14 1.396(3)
C14 C15 1.386(3)
C15 C16 1.380(4)
C16 C17 1.371(4)
C17 C18 1.381(3)
